data_8100516
loop_
_publ_author_name
'Euler, H.'
'Barbier, B.'
'Meents, A.'
'Kirfel, A.'

_publ_section_title
;
Crystal structure of Tutton's salts, Cs~2~[M^II^(H~2~O)~2~](SeO~2~)
~2~, M^II^ = Mg, Mn, Co, Ni, Zn
;
_journal_issue 4
_journal_name_full 'Zeitschrift f\"ur Kristallographie - New Crystal Structures'
_journal_page_first 405
_journal_page_last 408
_journal_volume 218
_journal_year 2003
_chemical_formula_moiety '(Cs 1+)2, Mn 2+, (Se O4 2-)2, 6(H2O)'
_chemical_formula_sum 'Cs2 H12 Mn O14 Se2'
_chemical_formula_weight 714.78
_space_group_IT_number 14
_symmetry_cell_setting monoclinic
_symmetry_space_group_name_Hall '-P 2yab'
_symmetry_space_group_name_H-M 'P 1 21/a 1'
_cell_angle_alpha 90.00
_cell_angle_beta 106.380(11)
_cell_angle_gamma 90.00
_cell_formula_units_Z 2
_cell_length_a 9.5914(13)
_cell_length_b 13.1410(18)
_cell_length_c 6.5040(9)
_cell_measurement_temperature 293(2)
_cell_volume 786.50(19)
_diffrn_ambient_temperature 293(2)
_exptl_crystal_density_diffrn 3.018
_cod_original_sg_symbol_H-M 'P 21/a'
_cod_original_formula_sum 'H12 Cs2 Mn O14 Se2'
_cod_database_code 8100516

loop_
_symmetry_equiv_pos_as_xyz
'x, y, z'
'-x+1/2, y+1/2, -z'
'-x, -y, -z'
'x-1/2, -y-1/2, z'

loop_
_atom_site_label
_atom_site_type_symbol
_atom_site_fract_x
_atom_site_fract_y
_atom_site_fract_z
_atom_site_U_iso_or_equiv
_atom_site_adp_type
_atom_site_occupancy
_atom_site_symmetry_multiplicity
_atom_site_Wyckoff_symbol
_atom_site_calc_flag
_atom_site_refinement_flags
_atom_site_disorder_assembly
_atom_site_disorder_group
Mn Mn 0.0000 0.0000 0.0000 0.02346(17) Uani 1 2 a d S . .
Se Se 0.40087(3) 0.14386(2) 0.74184(5) 0.02359(11) Uani 1 4 e d . . .
O1 O 0.4207(3) 0.24088(19) 0.5948(4) 0.0375(6) Uani 1 4 e d . . .
O2 O 0.5469(3) 0.0742(2) 0.8012(5) 0.0441(6) Uani 1 4 e d . . .
O3 O 0.2655(3) 0.07453(19) 0.6001(4) 0.0338(6) Uani 1 4 e d . . .
O4 O 0.3647(3) 0.18485(19) 0.9593(4) 0.0353(6) Uani 1 4 e d . . .
O5 O 0.1656(3) 0.1094(2) 0.1647(5) 0.0351(6) Uani 1 4 e d . . .
O6 O -0.1696(3) 0.1104(2) 0.0104(4) 0.0344(6) Uani 1 4 e d . . .
O7 O -0.0066(3) -0.0674(2) 0.2974(4) 0.0327(6) Uani 1 4 e d . . .
Cs Cs 0.13456(3) 0.352157(17) 0.35353(4) 0.03540(11) Uani 1 4 e d . . .
H1 H 0.205(5) 0.106(4) 0.259(8) 0.036(15) Uiso 1 4 e d . . .
H2 H 0.233(7) 0.131(4) 0.115(9) 0.067(17) Uiso 1 4 e d . . .
H3 H -0.254(6) 0.101(4) -0.055(7) 0.050(14) Uiso 1 4 e d . . .
H4 H -0.159(7) 0.165(4) -0.033(10) 0.08(2) Uiso 1 4 e d . . .
H5 H -0.086(6) -0.063(4) 0.307(8) 0.053(15) Uiso 1 4 e d . . .
H6 H 0.002(6) -0.128(4) 0.307(9) 0.062(17) Uiso 1 4 e d . . .

loop_
_atom_site_aniso_label
_atom_site_aniso_U_11
_atom_site_aniso_U_22
_atom_site_aniso_U_33
_atom_site_aniso_U_23
_atom_site_aniso_U_13
_atom_site_aniso_U_12
Mn 0.0215(3) 0.0256(4) 0.0230(3) 0.0009(3) 0.0058(3) -0.0017(3)
Se 0.02137(18) 0.02541(18) 0.02361(18) -0.00087(13) 0.00573(13) -0.00191(13)
O1 0.0510(16) 0.0322(13) 0.0319(13) 0.0031(11) 0.0157(12) -0.0058(12)
O2 0.0285(13) 0.0441(15) 0.0556(17) 0.0007(13) 0.0053(12) 0.0069(12)
O3 0.0269(12) 0.0415(14) 0.0318(12) -0.0060(11) 0.0064(10) -0.0074(11)
O4 0.0466(15) 0.0351(13) 0.0272(12) -0.0049(11) 0.0153(11) -0.0075(12)
O5 0.0322(15) 0.0433(16) 0.0271(15) -0.0008(13) 0.0041(13) -0.0105(13)
O6 0.0269(14) 0.0331(14) 0.0439(15) -0.0002(12) 0.0109(12) 0.0013(12)
O7 0.0361(15) 0.0339(15) 0.0312(13) 0.0038(11) 0.0148(11) 0.0028(12)
Cs 0.03637(16) 0.03703(16) 0.03404(15) 0.00220(10) 0.01195(10) 0.00028(10)

loop_
_geom_bond_atom_site_label_1
_geom_bond_atom_site_label_2
_geom_bond_distance
_geom_bond_site_symmetry_2
_geom_bond_publ_flag
Mn O7 2.145(3) 3 ?
Mn O7 2.145(3) . ?
Mn O5 2.186(3) . ?
Mn O5 2.186(3) 3 ?
Mn O6 2.195(3) 3 ?
Mn O6 2.195(3) . ?
Se O2 1.626(3) . ?
Se O1 1.637(2) . ?
Se O4 1.639(2) . ?
Se O3 1.640(2) . ?
Se Cs 3.8208(6) 4_665 ?
Se Cs 3.8827(6) 2_546 ?
Se Cs 3.9781(7) 4_666 ?
Se Cs 4.0935(6) . ?
O1 H6 1.91(5) 2_556 ?
O1 O7 2.682(4) 2_556 ?
O1 Cs 3.115(3) . ?
O1 Cs 3.159(3) 4_665 ?
O2 H3 1.91(5) 1_656 ?
O2 O6 2.718(4) 1_656 ?
O2 Cs 3.392(3) 4_665 ?
O2 Cs 3.401(3) 2_546 ?
O2 Cs 3.584(3) 4_666 ?
O2 Cs 5.565(3) . ?
O3 H5 1.99(5) 3_556 ?
O3 H1 2.17(5) . ?
O3 O7 2.748(4) 3_556 ?
O3 O5 2.760(4) . ?
O3 Cs 3.064(3) 2_546 ?
O3 H5 3.83(5) . ?
O3 Cs 4.040(3) . ?
O4 H2 1.96(6) 1_556 ?
O4 H4 1.99(6) 4_666 ?
O4 O6 2.742(4) 4_666 ?
O4 O5 2.803(4) 1_556 ?
O4 Cs 3.125(3) 4_666 ?
O4 Cs 4.508(3) . ?
O5 H1 0.62(5) . ?
O5 H2 0.85(6) . ?
O5 O7 3.013(4) 3 ?
O5 O6 3.086(4) . ?
O5 O6 3.109(4) 3 ?
O5 O7 3.110(4) . ?
O5 Cs 3.461(3) . ?
O5 H1 0.62(5) . ?
O5 H2 0.85(6) . ?
O6 O7 3.015(4) 3 ?
O6 O7 3.121(4) . ?
O6 Cs 3.334(3) 4_565 ?
O6 Cs 4.462(3) . ?
O6 H3 0.81(5) . ?
O6 H4 0.79(6) . ?
O7 Cs 3.800(3) 2_546 ?
O7 H5 0.78(5) . ?
O7 H6 0.80(5) . ?
Cs O3 3.064(3) 2_556 ?
Cs O4 3.125(3) 4_564 ?
Cs O1 3.159(3) 4_565 ?
Cs O6 3.334(3) 4_665 ?
Cs O2 3.392(3) 4_565 ?
Cs O2 3.401(3) 2_556 ?
Cs O2 3.584(3) 4_564 ?
Cs O7 3.800(3) 2_556 ?
Cs Se 3.8208(6) 4_565 ?
Cs Se 3.8827(6) 2_556 ?
Cs H1 3.40(5) . ?
